data_1519539
loop_
_publ_author_name
'Cunnigham, Ian'
'Horton, Peter N.'
'Hursthouse, Michael B.'

_publ_section_title
;
 N-methacryloyl-N-5,6,7,8-tetrahydronaphthalen-1-ylbenzamide
;
_journal_name_full 'Crystal Structure Report Archive'
_journal_page_first 886
_journal_year 2003
_chemical_formula_moiety 'C21 H21 N O2'
_chemical_formula_sum 'C21 H21 N O2'
_chemical_formula_weight 319.39
_space_group_IT_number 61
_symmetry_cell_setting orthorhombic
_symmetry_space_group_name_Hall '-P 2ac 2ab'
_symmetry_space_group_name_H-M 'P b c a'
_atom_sites_solution_hydrogens geom
_atom_sites_solution_primary direct
_atom_sites_solution_secondary difmap
_cell_angle_alpha 90.00
_cell_angle_beta 90.00
_cell_angle_gamma 90.00
_cell_formula_units_Z 8
_cell_length_a 14.0392(3)
_cell_length_b 13.8109(3)
_cell_length_c 16.9908(4)
_cell_measurement_reflns_used 4148
_cell_measurement_temperature 120(2)
_cell_measurement_theta_max 27.485
_cell_measurement_theta_min 2.910
_cell_volume 3294.41(13)
_computing_cell_refinement ' DENZO (Otwinowski & Minor, 1997) and COLLECT (Hooft, 1998)'
_computing_data_collection ' DENZO (Otwinowski and Minor, 1997)'
_computing_data_reduction ' DENZO (Otwinowski & Minor, 1997) and COLLECT (Hooft, 1998)'
_computing_molecular_graphics 'PLATON (Spek, 1990)'
_computing_structure_refinement 'SHELXL-97 (Sheldrick, 1997b)'
_computing_structure_solution 'SHELXS-97 (Sheldrick, 1997a)'
_diffrn_ambient_temperature 120(2)
_diffrn_detector_area_resol_mean 9.091
_diffrn_measured_fraction_theta_full 0.997
_diffrn_measured_fraction_theta_max 0.997
_diffrn_measurement_device_type 'Nonius KappaCCD Area Detector'
_diffrn_measurement_method '\f and \w scans to fill Ewald Sphere'
_diffrn_radiation_monochromator graphite
_diffrn_radiation_source 'Nonius FR591 rotating anode'
_diffrn_radiation_type MoK\a
_diffrn_radiation_wavelength 0.71073
_diffrn_reflns_av_R_equivalents 0.0921
_diffrn_reflns_av_sigmaI/netI 0.0541
_diffrn_reflns_limit_h_max 18
_diffrn_reflns_limit_h_min -15
_diffrn_reflns_limit_k_max 17
_diffrn_reflns_limit_k_min -16
_diffrn_reflns_limit_l_max 18
_diffrn_reflns_limit_l_min -22
_diffrn_reflns_number 28019
_diffrn_reflns_theta_full 27.46
_diffrn_reflns_theta_max 27.46
_diffrn_reflns_theta_min 2.95
_exptl_absorpt_coefficient_mu 0.082
_exptl_absorpt_correction_T_max 0.9959
_exptl_absorpt_correction_T_min 0.9789
_exptl_absorpt_correction_type multi-scan
_exptl_absorpt_process_details 'SORTAV Blessing (1997)'
_exptl_crystal_colour Colourless
_exptl_crystal_density_diffrn 1.288
_exptl_crystal_density_method 'not measured'
_exptl_crystal_description Slab
_exptl_crystal_F_000 1360
_exptl_crystal_size_max 0.26
_exptl_crystal_size_mid 0.12
_exptl_crystal_size_min 0.05
_refine_diff_density_max 0.267
_refine_diff_density_min -0.231
_refine_diff_density_rms 0.053
_refine_ls_extinction_coef 0.0079(8)
_refine_ls_extinction_expression Fc^*^=kFc[1+0.001xFc^2^\l^3^/sin(2\q)]^-1/4^
_refine_ls_extinction_method SHELXL
_refine_ls_goodness_of_fit_ref 1.051
_refine_ls_hydrogen_treatment constr
_refine_ls_matrix_type full
_refine_ls_number_parameters 219
_refine_ls_number_reflns 3754
_refine_ls_number_restraints 0
_refine_ls_restrained_S_all 1.051
_refine_ls_R_factor_all 0.0700
_refine_ls_R_factor_gt 0.0471
_refine_ls_shift/su_max 0.000
_refine_ls_shift/su_mean 0.000
_refine_ls_structure_factor_coef Fsqd
_refine_ls_weighting_details 'calc w=1/[\s^2^(Fo^2^)+(0.0353P)^2^+1.5271P] where P=(Fo^2^+2Fc^2^)/3'
_refine_ls_weighting_scheme calc
_refine_ls_wR_factor_gt 0.1025
_refine_ls_wR_factor_ref 0.1136
_reflns_number_gt 2874
_reflns_number_total 3754
_reflns_threshold_expression >2sigma(I)
_cod_data_source_file eCrystal-886.cif
_cod_data_source_block s93
_cod_depositor_comments
;
Citation :
Cunnigham, Ian and Horton, Peter N. and Hursthouse, Michael B. (2003) 
University of Southampton, Crystal Structure Report Archive. 
(doi:10.5258/ecrystals/886)

More at:
http://ecrystals.chem.soton.ac.uk/886/

The following automatic conversions were performed:

'_symmetry_cell_setting' value 'Orthorhombic' changed to
'orthorhombic' according to the built-in table from CIF Core
dictionary named 'cif_core.dic' version 2.4.1 from 2010-06-29.

Automatic conversion script
Id: cif_fix_values 3271 2015-04-21 07:52:19Z andrius 
;
_cod_original_sg_symbol_Hall '-P 2ab 2ac'
_cod_original_sg_symbol_H-M Pbca
_cod_database_code 1519539

loop_
_symmetry_equiv_pos_as_xyz
'x, y, z'
'-x+1/2, -y, z+1/2'
'-x, y+1/2, -z+1/2'
'x+1/2, -y+1/2, -z'
'-x, -y, -z'
'x-1/2, y, -z-1/2'
'x, -y-1/2, z-1/2'
'-x-1/2, y-1/2, z'

loop_
_atom_site_label
_atom_site_type_symbol
_atom_site_fract_x
_atom_site_fract_y
_atom_site_fract_z
_atom_site_U_iso_or_equiv
_atom_site_adp_type
_atom_site_occupancy
_atom_site_symmetry_multiplicity
_atom_site_calc_flag
_atom_site_refinement_flags
_atom_site_disorder_assembly
_atom_site_disorder_group
C1 C -0.09198(11) 0.18185(12) 0.01587(10) 0.0280(4) Uani 1 1 d . . .
H1A H -0.0721 0.1163 0.0123 0.034 Uiso 1 1 calc R . .
H1B H -0.1424 0.2048 -0.0165 0.034 Uiso 1 1 calc R . .
C2 C -0.04942(11) 0.24144(11) 0.06594(9) 0.0219(3) Uani 1 1 d . . .
C3 C -0.08260(12) 0.34245(12) 0.08313(11) 0.0312(4) Uani 1 1 d . . .
H3A H -0.0413 0.3889 0.0559 0.047 Uiso 1 1 calc R . .
H3B H -0.0799 0.3542 0.1400 0.047 Uiso 1 1 calc R . .
H3C H -0.1483 0.3503 0.0647 0.047 Uiso 1 1 calc R . .
C4 C 0.02960(11) 0.20355(10) 0.11603(9) 0.0212(3) Uani 1 1 d . . .
C5 C 0.12341(11) 0.14272(11) 0.00172(9) 0.0203(3) Uani 1 1 d . . .
C6 C 0.13431(10) 0.24077(11) -0.03425(9) 0.0195(3) Uani 1 1 d . . .
C7 C 0.13445(11) 0.24714(12) -0.11631(9) 0.0242(3) Uani 1 1 d . . .
H7 H 0.1210 0.1914 -0.1471 0.029 Uiso 1 1 calc R . .
C8 C 0.15416(12) 0.33431(12) -0.15282(10) 0.0282(4) Uani 1 1 d . . .
H8 H 0.1527 0.3386 -0.2086 0.034 Uiso 1 1 calc R . .
C9 C 0.17607(12) 0.41554(12) -0.10848(10) 0.0281(4) Uani 1 1 d . . .
H9 H 0.1910 0.4750 -0.1338 0.034 Uiso 1 1 calc R . .
C10 C 0.17616(11) 0.40980(12) -0.02691(10) 0.0256(4) Uani 1 1 d . . .
H10 H 0.1910 0.4654 0.0036 0.031 Uiso 1 1 calc R . .
C11 C 0.15466(11) 0.32304(11) 0.01013(9) 0.0220(3) Uani 1 1 d . . .
H11 H 0.1538 0.3197 0.0660 0.026 Uiso 1 1 calc R . .
C12 C 0.12635(11) 0.05563(10) 0.12712(9) 0.0201(3) Uani 1 1 d . . .
C13 C 0.06306(11) -0.01755(11) 0.14517(9) 0.0230(3) Uani 1 1 d . . .
H13 H -0.0012 -0.0141 0.1280 0.028 Uiso 1 1 calc R . .
C14 C 0.09467(12) -0.09649(12) 0.18887(10) 0.0259(4) Uani 1 1 d . . .
H14 H 0.0518 -0.1469 0.2027 0.031 Uiso 1 1 calc R . .
C15 C 0.18906(12) -0.10100(11) 0.21200(9) 0.0242(3) Uani 1 1 d . . .
H15 H 0.2107 -0.1557 0.2409 0.029 Uiso 1 1 calc R . .
C16 C 0.25341(11) -0.02698(11) 0.19387(9) 0.0215(3) Uani 1 1 d . . .
C17 C 0.22137(11) 0.05395(11) 0.15149(9) 0.0202(3) Uani 1 1 d . . .
C18 C 0.28691(11) 0.13740(11) 0.13198(10) 0.0244(4) Uani 1 1 d . . .
H18A H 0.2534 0.1989 0.1432 0.029 Uiso 1 1 calc R . .
H18B H 0.3014 0.1359 0.0750 0.029 Uiso 1 1 calc R . .
C19 C 0.38037(12) 0.13580(12) 0.17784(11) 0.0316(4) Uani 1 1 d . . .
H19A H 0.4262 0.1813 0.1534 0.038 Uiso 1 1 calc R . .
H19B H 0.3689 0.1572 0.2326 0.038 Uiso 1 1 calc R . .
C20 C 0.42215(12) 0.03447(13) 0.17816(11) 0.0315(4) Uani 1 1 d . . .
H20A H 0.4852 0.0353 0.2043 0.038 Uiso 1 1 calc R . .
H20B H 0.4311 0.0119 0.1234 0.038 Uiso 1 1 calc R . .
C21 C 0.35594(11) -0.03444(12) 0.22150(10) 0.0274(4) Uani 1 1 d . . .
H21A H 0.3785 -0.1017 0.2137 0.033 Uiso 1 1 calc R . .
H21B H 0.3587 -0.0202 0.2786 0.033 Uiso 1 1 calc R . .
N1 N 0.09269(9) 0.13690(9) 0.08052(7) 0.0196(3) Uani 1 1 d . . .
O1 O 0.03656(8) 0.22280(8) 0.18563(6) 0.0282(3) Uani 1 1 d . . .
O2 O 0.14829(8) 0.06981(8) -0.03289(6) 0.0262(3) Uani 1 1 d . . .

loop_
_atom_site_aniso_label
_atom_site_aniso_U_11
_atom_site_aniso_U_22
_atom_site_aniso_U_33
_atom_site_aniso_U_23
_atom_site_aniso_U_13
_atom_site_aniso_U_12
C1 0.0239(8) 0.0285(9) 0.0315(9) 0.0018(7) -0.0021(7) 0.0006(7)
C2 0.0219(8) 0.0225(8) 0.0212(8) 0.0006(6) 0.0030(6) 0.0019(6)
C3 0.0306(9) 0.0292(9) 0.0337(10) -0.0027(8) -0.0040(7) 0.0099(7)
C4 0.0247(8) 0.0182(7) 0.0207(8) 0.0008(6) 0.0038(6) -0.0011(6)
C5 0.0190(7) 0.0228(7) 0.0190(8) -0.0012(6) -0.0019(6) 0.0012(6)
C6 0.0173(7) 0.0222(7) 0.0190(8) 0.0008(6) 0.0008(6) 0.0005(6)
C7 0.0250(8) 0.0271(8) 0.0206(8) -0.0019(7) -0.0007(6) -0.0007(6)
C8 0.0322(9) 0.0325(9) 0.0199(8) 0.0063(7) 0.0004(7) 0.0006(7)
C9 0.0302(9) 0.0248(8) 0.0294(9) 0.0079(7) 0.0023(7) 0.0006(7)
C10 0.0281(8) 0.0216(8) 0.0271(9) -0.0004(7) 0.0015(7) -0.0010(6)
C11 0.0227(8) 0.0246(8) 0.0186(8) -0.0002(6) 0.0002(6) 0.0003(6)
C12 0.0246(8) 0.0193(7) 0.0164(7) -0.0003(6) 0.0005(6) 0.0025(6)
C13 0.0227(8) 0.0244(8) 0.0219(8) -0.0016(6) 0.0009(6) -0.0008(6)
C14 0.0307(9) 0.0216(8) 0.0254(9) 0.0013(7) 0.0038(7) -0.0037(7)
C15 0.0325(9) 0.0186(7) 0.0217(8) 0.0013(6) 0.0012(7) 0.0027(6)
C16 0.0273(8) 0.0204(8) 0.0168(8) -0.0010(6) 0.0001(6) 0.0039(6)
C17 0.0243(8) 0.0193(7) 0.0171(8) -0.0019(6) 0.0005(6) 0.0018(6)
C18 0.0242(8) 0.0219(8) 0.0270(9) 0.0033(7) -0.0029(6) -0.0012(6)
C19 0.0270(9) 0.0280(8) 0.0398(11) 0.0038(8) -0.0066(7) -0.0037(7)
C20 0.0248(8) 0.0344(9) 0.0353(10) 0.0064(8) -0.0042(7) 0.0015(7)
C21 0.0283(8) 0.0274(8) 0.0265(9) 0.0027(7) -0.0052(7) 0.0038(7)
N1 0.0218(6) 0.0190(6) 0.0179(7) 0.0007(5) 0.0000(5) 0.0032(5)
O1 0.0358(7) 0.0291(6) 0.0195(6) -0.0025(5) 0.0002(5) 0.0048(5)
O2 0.0340(6) 0.0217(6) 0.0230(6) -0.0032(5) 0.0011(5) 0.0051(5)

loop_
_atom_type_symbol
_atom_type_description
_atom_type_scat_dispersion_real
_atom_type_scat_dispersion_imag
_atom_type_scat_source
C C 0.0033 0.0016 'International Tables Vol C Tables 4.2.6.8 and 6.1.1.4'
H H 0.0000 0.0000 'International Tables Vol C Tables 4.2.6.8 and 6.1.1.4'
N N 0.0061 0.0033 'International Tables Vol C Tables 4.2.6.8 and 6.1.1.4'
O O 0.0106 0.0060 'International Tables Vol C Tables 4.2.6.8 and 6.1.1.4'

loop_
_geom_angle_atom_site_label_1
_geom_angle_atom_site_label_2
_geom_angle_atom_site_label_3
_geom_angle
_geom_angle_site_symmetry_1
_geom_angle_site_symmetry_3
C2 C1 H1A 120.0 . .
C2 C1 H1B 120.0 . .
H1A C1 H1B 120.0 . .
C1 C2 C4 118.88(14) . .
C1 C2 C3 124.22(15) . .
C4 C2 C3 116.48(14) . .
C2 C3 H3A 109.5 . .
C2 C3 H3B 109.5 . .
H3A C3 H3B 109.5 . .
C2 C3 H3C 109.5 . .
H3A C3 H3C 109.5 . .
H3B C3 H3C 109.5 . .
O1 C4 N1 120.49(14) . .
O1 C4 C2 122.51(14) . .
N1 C4 C2 116.80(13) . .
O2 C5 N1 119.98(14) . .
O2 C5 C6 121.53(14) . .
N1 C5 C6 118.16(13) . .
C11 C6 C7 119.24(14) . .
C11 C6 C5 122.61(14) . .
C7 C6 C5 117.76(14) . .
C8 C7 C6 120.21(15) . .
C8 C7 H7 119.9 . .
C6 C7 H7 119.9 . .
C7 C8 C9 120.36(15) . .
C7 C8 H8 119.8 . .
C9 C8 H8 119.8 . .
C8 C9 C10 119.78(15) . .
C8 C9 H9 120.1 . .
C10 C9 H9 120.1 . .
C11 C10 C9 120.16(15) . .
C11 C10 H10 119.9 . .
C9 C10 H10 119.9 . .
C10 C11 C6 120.24(15) . .
C10 C11 H11 119.9 . .
C6 C11 H11 119.9 . .
C13 C12 C17 122.45(14) . .
C13 C12 N1 118.53(13) . .
C17 C12 N1 119.02(13) . .
C12 C13 C14 119.14(15) . .
C12 C13 H13 120.4 . .
C14 C13 H13 120.4 . .
C15 C14 C13 119.49(15) . .
C15 C14 H14 120.3 . .
C13 C14 H14 120.3 . .
C14 C15 C16 121.54(15) . .
C14 C15 H15 119.2 . .
C16 C15 H15 119.2 . .
C15 C16 C17 119.21(14) . .
C15 C16 C21 119.66(14) . .
C17 C16 C21 121.12(14) . .
C12 C17 C16 118.13(14) . .
C12 C17 C18 120.23(13) . .
C16 C17 C18 121.64(13) . .
C17 C18 C19 113.60(13) . .
C17 C18 H18A 108.8 . .
C19 C18 H18A 108.8 . .
C17 C18 H18B 108.8 . .
C19 C18 H18B 108.8 . .
H18A C18 H18B 107.7 . .
C20 C19 C18 110.34(14) . .
C20 C19 H19A 109.6 . .
C18 C19 H19A 109.6 . .
C20 C19 H19B 109.6 . .
C18 C19 H19B 109.6 . .
H19A C19 H19B 108.1 . .
C19 C20 C21 110.05(14) . .
C19 C20 H20A 109.7 . .
C21 C20 H20A 109.7 . .
C19 C20 H20B 109.7 . .
C21 C20 H20B 109.7 . .
H20A C20 H20B 108.2 . .
C16 C21 C20 112.80(13) . .
C16 C21 H21A 109.0 . .
C20 C21 H21A 109.0 . .
C16 C21 H21B 109.0 . .
C20 C21 H21B 109.0 . .
H21A C21 H21B 107.8 . .
C5 N1 C4 124.09(12) . .
C5 N1 C12 117.55(12) . .
C4 N1 C12 118.34(12) . .

loop_
_geom_bond_atom_site_label_1
_geom_bond_atom_site_label_2
_geom_bond_distance
_geom_bond_site_symmetry_2
C1 C2 1.326(2) .
C1 H1A 0.9500 .
C1 H1B 0.9500 .
C2 C4 1.493(2) .
C2 C3 1.499(2) .
C3 H3A 0.9800 .
C3 H3B 0.9800 .
C3 H3C 0.9800 .
C4 O1 1.2160(19) .
C4 N1 1.4127(19) .
C5 O2 1.2172(18) .
C5 N1 1.4090(19) .
C5 C6 1.493(2) .
C6 C11 1.393(2) .
C6 C7 1.397(2) .
C7 C8 1.382(2) .
C7 H7 0.9500 .
C8 C9 1.386(2) .
C8 H8 0.9500 .
C9 C10 1.388(2) .
C9 H9 0.9500 .
C10 C11 1.387(2) .
C10 H10 0.9500 .
C11 H11 0.9500 .
C12 C13 1.380(2) .
C12 C17 1.397(2) .
C12 N1 1.4525(19) .
C13 C14 1.392(2) .
C13 H13 0.9500 .
C14 C15 1.384(2) .
C14 H14 0.9500 .
C15 C16 1.399(2) .
C15 H15 0.9500 .
C16 C17 1.404(2) .
C16 C21 1.518(2) .
C17 C18 1.512(2) .
C18 C19 1.526(2) .
C18 H18A 0.9900 .
C18 H18B 0.9900 .
C19 C20 1.517(2) .
C19 H19A 0.9900 .
C19 H19B 0.9900 .
C20 C21 1.521(2) .
C20 H20A 0.9900 .
C20 H20B 0.9900 .
C21 H21A 0.9900 .
C21 H21B 0.9900 .
